data_4336054
loop_
_publ_author_name
'Endrit Shurdha'
'Curtis E. Moore'
'Arnold L. Rheingold'
'Saul H. Lapidus'
'Peter W. Stephens'
'Atta M. Arif'
'Joel S. Miller'

_publ_contact_author_address
; 
Department of Chemistry
University of Utah
Salt Lake City
UT 84112-0850
USA
;
_publ_contact_author_email jsmiller@chem.utah.edu
_publ_contact_author_name 'Joel S. Miller'
_publ_section_title
;
 First Row Transition Metal(II) Thiocyanate Complexes, and Formation of
 1-, 2-, and 3-Dimensional Extended Network Structures of
 M(NCS)2(Solvent)2 (M = Cr, Mn, Co) Composition
;
_journal_name_full 'Inorganic Chemistry'
_journal_page_first 10583
_journal_page_last 10594
_journal_paper_doi 10.1021/ic401558f
_journal_volume 52
_journal_year 2013
_chemical_formula_moiety 'C4 Fe N4 S4, 2(C4 H12 N), C2 H3 N'
_chemical_formula_sum 'C14 H27 Fe N7 S4'
_chemical_formula_weight 477.52
_chemical_name_systematic ?
_space_group_IT_number 2
_symmetry_cell_setting triclinic
_symmetry_space_group_name_Hall '-P 1'
_symmetry_space_group_name_H-M 'P -1'
_atom_sites_solution_hydrogens geom
_atom_sites_solution_primary direct
_atom_sites_solution_secondary difmap
_audit_creation_method SHELXL-97
_cell_angle_alpha 111.0992(9)
_cell_angle_beta 112.9976(8)
_cell_angle_gamma 97.0445(10)
_cell_formula_units_Z 2
_cell_length_a 10.8727(2)
_cell_length_b 10.96200(10)
_cell_length_c 12.5335(2)
_cell_measurement_reflns_used 23759
_cell_measurement_temperature 150(1)
_cell_measurement_theta_max 27.485
_cell_measurement_theta_min 1.018
_cell_volume 1221.13(4)
_computing_cell_refinement DENZO-SMN
_computing_data_collection 'Nonius COLLECT'
_computing_data_reduction DENZO-SMN
_computing_molecular_graphics 'WinGX, Ortep3'
_computing_publication_material WinGX
_computing_structure_refinement 'SHELXL-97 (Sheldrick, 1997)'
_computing_structure_solution SIR97
_diffrn_ambient_temperature 150(1)
_diffrn_measured_fraction_theta_full 0.992
_diffrn_measured_fraction_theta_max 0.992
_diffrn_measurement_device_type 'Nonius KappaCCD Diffractometer'
_diffrn_measurement_method 'Phi and Omega scan'
_diffrn_radiation_monochromator graphite
_diffrn_radiation_source 'fine-focus sealed tube'
_diffrn_radiation_type MoK\a
_diffrn_radiation_wavelength 0.71073
_diffrn_reflns_av_R_equivalents 0.0179
_diffrn_reflns_av_sigmaI/netI 0.0311
_diffrn_reflns_limit_h_max 14
_diffrn_reflns_limit_h_min -13
_diffrn_reflns_limit_k_max 14
_diffrn_reflns_limit_k_min -14
_diffrn_reflns_limit_l_max 16
_diffrn_reflns_limit_l_min -16
_diffrn_reflns_number 10454
_diffrn_reflns_theta_full 27.52
_diffrn_reflns_theta_max 27.52
_diffrn_reflns_theta_min 2.09
_exptl_absorpt_coefficient_mu 0.972
_exptl_absorpt_correction_T_max 0.7932
_exptl_absorpt_correction_T_min 0.7592
_exptl_absorpt_correction_type multi-scan
_exptl_absorpt_process_details 'DENZO-SMN (Otwinowski & Minor 1997)'
_exptl_crystal_colour 'light purple'
_exptl_crystal_density_diffrn 1.299
_exptl_crystal_description prism
_exptl_crystal_F_000 500
_exptl_crystal_size_max 0.30
_exptl_crystal_size_mid 0.25
_exptl_crystal_size_min 0.25
_refine_diff_density_max 0.383
_refine_diff_density_min -0.356
_refine_diff_density_rms 0.047
_refine_ls_extinction_method none
_refine_ls_goodness_of_fit_ref 1.044
_refine_ls_hydrogen_treatment mixed
_refine_ls_matrix_type full
_refine_ls_number_parameters 332
_refine_ls_number_reflns 5577
_refine_ls_number_restraints 0
_refine_ls_restrained_S_all 1.044
_refine_ls_R_factor_all 0.0405
_refine_ls_R_factor_gt 0.0302
_refine_ls_shift/su_max 0.001
_refine_ls_shift/su_mean 0.000
_refine_ls_structure_factor_coef Fsqd
_refine_ls_weighting_details 'calc w=1/[\s^2^(Fo^2^)+(0.0305P)^2^+0.4148P] where P=(Fo^2^+2Fc^2^)/3'
_refine_ls_weighting_scheme calc
_refine_ls_wR_factor_gt 0.0698
_refine_ls_wR_factor_ref 0.0744
_reflns_number_gt 4714
_reflns_number_total 5577
_reflns_threshold_expression >2sigma(I)
_cod_data_source_file ic401558f_si_002_01.cif
_cod_data_source_block jsm064
_cod_original_cell_volume 1221.13(3)
_cod_database_code 4336054

loop_
_symmetry_equiv_pos_as_xyz
'x, y, z'
'-x, -y, -z'

loop_
_atom_site_label
_atom_site_type_symbol
_atom_site_fract_x
_atom_site_fract_y
_atom_site_fract_z
_atom_site_U_iso_or_equiv
_atom_site_adp_type
_atom_site_occupancy
_atom_site_symmetry_multiplicity
_atom_site_calc_flag
_atom_site_refinement_flags
Fe1 Fe 0.11314(2) 0.37078(2) 0.74041(2) 0.02742(7) Uani 1 1 d .
S1 S 0.21410(5) 0.03561(5) 0.44489(4) 0.04022(12) Uani 1 1 d .
S2 S -0.27838(5) 0.46079(6) 0.46735(5) 0.04559(13) Uani 1 1 d .
S3 S -0.05276(6) 0.21706(6) 0.98469(6) 0.05233(14) Uani 1 1 d .
S4 S 0.56493(5) 0.69816(4) 0.96330(5) 0.03735(11) Uani 1 1 d .
N1 N 0.15192(15) 0.22277(15) 0.61991(14) 0.0362(3) Uani 1 1 d .
N2 N -0.05133(15) 0.41351(14) 0.63293(14) 0.0345(3) Uani 1 1 d .
N3 N 0.05506(14) 0.31074(14) 0.85092(13) 0.0326(3) Uani 1 1 d .
N4 N 0.29041(15) 0.52819(14) 0.84404(13) 0.0341(3) Uani 1 1 d .
N5 N -0.38401(14) 0.33338(13) 0.73230(12) 0.0276(3) Uani 1 1 d .
N6 N -0.17603(14) 0.11495(13) 1.22630(13) 0.0285(3) Uani 1 1 d .
N7 N 0.4479(3) 0.0400(2) 0.2429(3) 0.0953(9) Uani 1 1 d .
C1 C 0.17752(16) 0.14464(16) 0.54649(15) 0.0281(3) Uani 1 1 d .
C2 C -0.14640(17) 0.43373(16) 0.56434(16) 0.0290(3) Uani 1 1 d .
C3 C 0.01037(17) 0.27126(16) 0.90702(15) 0.0292(3) Uani 1 1 d .
C4 C 0.40494(17) 0.59919(16) 0.89333(15) 0.0273(3) Uani 1 1 d .
C5 C -0.4510(2) 0.2909(2) 0.80219(19) 0.0385(4) Uani 1 1 d .
C6 C -0.2493(2) 0.4472(2) 0.8280(2) 0.0445(5) Uani 1 1 d .
C7 C -0.3541(2) 0.21365(19) 0.6524(2) 0.0392(4) Uani 1 1 d .
C8 C -0.4812(2) 0.38329(19) 0.64737(18) 0.0353(4) Uani 1 1 d .
C9 C -0.3091(2) 0.1127(2) 1.1262(2) 0.0469(5) Uani 1 1 d .
C10 C -0.2053(2) 0.0775(2) 1.3195(2) 0.0447(5) Uani 1 1 d .
C11 C -0.0723(2) 0.25531(19) 1.2984(2) 0.0426(5) Uani 1 1 d .
C12 C -0.1159(2) 0.0148(2) 1.1618(2) 0.0428(4) Uani 1 1 d .
C13 C 0.3827(2) 0.1132(2) 0.2467(2) 0.0505(5) Uani 1 1 d .
C14 C 0.3013(3) 0.2060(2) 0.2518(2) 0.0560(5) Uani 1 1 d .
H13A H 0.2694 0.2119 0.3160 0.084 Uiso 1 1 calc R
H13B H 0.2198 0.1726 0.1665 0.084 Uiso 1 1 calc R
H13C H 0.3590 0.2971 0.2763 0.084 Uiso 1 1 calc R
H5A H -0.468(2) 0.371(2) 0.853(2) 0.050(6) Uiso 1 1 d .
H5B H -0.386(2) 0.258(2) 0.852(2) 0.048(6) Uiso 1 1 d .
H5C H -0.540(2) 0.215(2) 0.738(2) 0.057(6) Uiso 1 1 d .
H6A H -0.569(2) 0.305(2) 0.585(2) 0.047(6) Uiso 1 1 d .
H6B H -0.495(2) 0.463(2) 0.7040(19) 0.037(5) Uiso 1 1 d .
H6C H -0.438(2) 0.409(2) 0.6060(19) 0.040(5) Uiso 1 1 d .
H7A H -0.440(2) 0.147(2) 0.5924(19) 0.038(5) Uiso 1 1 d .
H7B H -0.311(2) 0.247(2) 0.604(2) 0.052(6) Uiso 1 1 d .
H7C H -0.292(2) 0.183(2) 0.712(2) 0.051(6) Uiso 1 1 d .
H8A H -0.274(2) 0.525(2) 0.8780(19) 0.042(5) Uiso 1 1 d .
H8B H -0.207(3) 0.474(2) 0.781(2) 0.066(7) Uiso 1 1 d .
H8C H -0.196(3) 0.412(2) 0.884(2) 0.066(7) Uiso 1 1 d .
H9A H -0.344(3) 0.180(3) 1.174(2) 0.066(7) Uiso 1 1 d .
H9B H -0.374(3) 0.017(3) 1.080(2) 0.066(7) Uiso 1 1 d .
H9C H -0.287(2) 0.138(2) 1.066(2) 0.054(6) Uiso 1 1 d .
H10A H -0.275(2) -0.016(2) 1.270(2) 0.056(6) Uiso 1 1 d .
H10B H -0.117(3) 0.077(2) 1.381(2) 0.063(7) Uiso 1 1 d .
H10C H -0.249(3) 0.140(3) 1.357(2) 0.068(8) Uiso 1 1 d .
H11A H -0.115(2) 0.319(2) 1.335(2) 0.063(7) Uiso 1 1 d .
H11B H -0.051(2) 0.277(2) 1.239(2) 0.042(5) Uiso 1 1 d .
H11C H 0.015(2) 0.257(2) 1.365(2) 0.055(7) Uiso 1 1 d .
H12A H -0.027(2) 0.017(2) 1.232(2) 0.050(6) Uiso 1 1 d .
H12B H -0.184(3) -0.075(2) 1.118(2) 0.062(7) Uiso 1 1 d .
H12C H -0.100(2) 0.041(2) 1.098(2) 0.060(7) Uiso 1 1 d .

loop_
_atom_site_aniso_label
_atom_site_aniso_U_11
_atom_site_aniso_U_22
_atom_site_aniso_U_33
_atom_site_aniso_U_23
_atom_site_aniso_U_13
_atom_site_aniso_U_12
Fe1 0.02581(13) 0.02909(13) 0.02801(13) 0.01238(10) 0.01333(10) 0.00925(10)
S1 0.0440(3) 0.0405(2) 0.0347(2) 0.01031(19) 0.0214(2) 0.0182(2)
S2 0.0398(3) 0.0596(3) 0.0451(3) 0.0316(2) 0.0167(2) 0.0254(2)
S3 0.0544(3) 0.0705(4) 0.0564(3) 0.0420(3) 0.0356(3) 0.0208(3)
S4 0.0304(2) 0.0319(2) 0.0454(3) 0.01203(19) 0.0197(2) 0.00589(18)
N1 0.0359(8) 0.0364(8) 0.0378(8) 0.0149(7) 0.0196(7) 0.0133(7)
N2 0.0332(8) 0.0348(8) 0.0348(8) 0.0156(6) 0.0150(6) 0.0112(6)
N3 0.0296(7) 0.0356(7) 0.0313(7) 0.0145(6) 0.0135(6) 0.0098(6)
N4 0.0336(8) 0.0348(7) 0.0330(8) 0.0152(6) 0.0156(6) 0.0078(7)
N5 0.0275(7) 0.0275(6) 0.0257(7) 0.0090(5) 0.0125(6) 0.0105(6)
N6 0.0266(7) 0.0249(6) 0.0323(7) 0.0139(6) 0.0115(6) 0.0072(5)
N7 0.0742(16) 0.0676(15) 0.179(3) 0.0693(18) 0.0757(18) 0.0337(13)
C1 0.0242(8) 0.0313(8) 0.0281(8) 0.0149(7) 0.0101(7) 0.0083(7)
C2 0.0314(9) 0.0275(8) 0.0300(8) 0.0119(7) 0.0173(7) 0.0082(7)
C3 0.0246(8) 0.0313(8) 0.0277(8) 0.0118(7) 0.0095(7) 0.0101(7)
C4 0.0340(9) 0.0257(7) 0.0284(8) 0.0136(6) 0.0179(7) 0.0131(7)
C5 0.0468(11) 0.0469(11) 0.0379(10) 0.0256(9) 0.0259(9) 0.0231(10)
C6 0.0283(9) 0.0349(10) 0.0458(11) 0.0023(9) 0.0095(9) 0.0083(8)
C7 0.0439(11) 0.0298(9) 0.0395(10) 0.0064(8) 0.0233(9) 0.0131(9)
C8 0.0405(10) 0.0371(10) 0.0328(9) 0.0206(8) 0.0161(8) 0.0148(8)
C9 0.0379(11) 0.0555(13) 0.0543(12) 0.0353(11) 0.0157(10) 0.0229(10)
C10 0.0419(11) 0.0511(12) 0.0472(11) 0.0317(10) 0.0199(10) 0.0062(10)
C11 0.0548(13) 0.0266(9) 0.0428(11) 0.0095(8) 0.0288(10) -0.0004(8)
C12 0.0379(11) 0.0317(10) 0.0520(12) 0.0128(9) 0.0193(9) 0.0139(8)
C13 0.0445(12) 0.0429(11) 0.0674(14) 0.0273(11) 0.0286(11) 0.0074(10)
C14 0.0641(14) 0.0656(14) 0.0618(14) 0.0392(12) 0.0384(12) 0.0309(12)

loop_
_atom_type_symbol
_atom_type_description
_atom_type_scat_dispersion_real
_atom_type_scat_dispersion_imag
_atom_type_scat_source
C C 0.0033 0.0016 'International Tables Vol C Tables 4.2.6.8 and 6.1.1.4'
H H 0.0000 0.0000 'International Tables Vol C Tables 4.2.6.8 and 6.1.1.4'
N N 0.0061 0.0033 'International Tables Vol C Tables 4.2.6.8 and 6.1.1.4'
S S 0.1246 0.1234 'International Tables Vol C Tables 4.2.6.8 and 6.1.1.4'
Fe Fe 0.3463 0.8444 'International Tables Vol C Tables 4.2.6.8 and 6.1.1.4'

loop_
_geom_angle_atom_site_label_1
_geom_angle_atom_site_label_2
_geom_angle_atom_site_label_3
_geom_angle
N3 Fe1 N1 112.57(6)
N3 Fe1 N4 112.69(6)
N1 Fe1 N4 105.01(6)
N3 Fe1 N2 105.53(6)
N1 Fe1 N2 107.83(6)
N4 Fe1 N2 113.27(6)
C1 N1 Fe1 174.28(14)
C2 N2 Fe1 176.16(14)
C3 N3 Fe1 174.50(13)
C4 N4 Fe1 165.76(14)
C5 N5 C8 108.85(14)
C5 N5 C6 109.74(15)
C8 N5 C6 109.12(15)
C5 N5 C7 109.71(14)
C8 N5 C7 110.17(14)
C6 N5 C7 109.23(14)
C9 N6 C11 109.95(15)
C9 N6 C12 109.33(16)
C11 N6 C12 108.88(15)
C9 N6 C10 109.39(15)
C11 N6 C10 109.20(15)
C12 N6 C10 110.07(15)
N1 C1 S1 179.61(17)
N2 C2 S2 179.28(17)
N3 C3 S3 179.50(16)
N4 C4 S4 179.48(15)
N5 C5 H5A 107.2(13)
N5 C5 H5B 104.8(13)
H5A C5 H5B 114.0(17)
N5 C5 H5C 109.2(13)
H5A C5 H5C 111.7(18)
H5B C5 H5C 109.6(18)
N5 C6 H8A 106.8(11)
N5 C6 H8B 108.7(15)
H8A C6 H8B 110.3(18)
N5 C6 H8C 105.2(15)
H8A C6 H8C 109.4(18)
H8B C6 H8C 116(2)
N5 C7 H7A 106.5(12)
N5 C7 H7B 106.6(12)
H7A C7 H7B 109.1(17)
N5 C7 H7C 107.0(13)
H7A C7 H7C 112.2(17)
H7B C7 H7C 115.0(17)
N5 C8 H6A 107.0(12)
N5 C8 H6B 106.8(11)
H6A C8 H6B 113.9(17)
N5 C8 H6C 107.3(13)
H6A C8 H6C 111.4(17)
H6B C8 H6C 110.0(17)
N6 C9 H9A 105.9(14)
N6 C9 H9B 107.1(14)
H9A C9 H9B 112.3(19)
N6 C9 H9C 108.0(13)
H9A C9 H9C 112.4(19)
H9B C9 H9C 110.7(18)
N6 C10 H10A 108.1(13)
N6 C10 H10B 106.7(14)
H10A C10 H10B 110.4(18)
N6 C10 H10C 109.0(15)
H10A C10 H10C 107.0(19)
H10B C10 H10C 116(2)
N6 C11 H11A 107.6(14)
N6 C11 H11B 108.7(12)
H11A C11 H11B 110.2(18)
N6 C11 H11C 110.2(13)
H11A C11 H11C 111.9(19)
H11B C11 H11C 108.3(18)
N6 C12 H12A 107.7(12)
N6 C12 H12B 107.1(14)
H12A C12 H12B 109.2(18)
N6 C12 H12C 108.3(13)
H12A C12 H12C 113.5(18)
H12B C12 H12C 110.8(19)
N7 C13 C14 179.6(2)
C13 C14 H13A 109.5
C13 C14 H13B 109.5
H13A C14 H13B 109.5
C13 C14 H13C 109.5
H13A C14 H13C 109.5
H13B C14 H13C 109.5

loop_
_geom_bond_atom_site_label_1
_geom_bond_atom_site_label_2
_geom_bond_distance
Fe1 N3 1.9970(15)
Fe1 N1 1.9981(15)
Fe1 N4 1.9985(14)
Fe1 N2 2.0024(15)
S1 C1 1.6201(17)
S2 C2 1.6204(17)
S3 C3 1.6157(17)
S4 C4 1.6223(17)
N1 C1 1.161(2)
N2 C2 1.164(2)
N3 C3 1.163(2)
N4 C4 1.163(2)
N5 C5 1.491(2)
N5 C8 1.494(2)
N5 C6 1.497(2)
N5 C7 1.499(2)
N6 C9 1.490(2)
N6 C11 1.494(2)
N6 C12 1.495(2)
N6 C10 1.496(2)
N7 C13 1.134(3)
C5 H5A 0.97(2)
C5 H5B 0.95(2)
C5 H5C 0.99(2)
C6 H8A 1.00(2)
C6 H8B 0.98(3)
C6 H8C 0.95(3)
C7 H7A 0.93(2)
C7 H7B 1.03(2)
C7 H7C 0.99(2)
C8 H6A 0.99(2)
C8 H6B 0.97(2)
C8 H6C 0.92(2)
C9 H9A 0.99(3)
C9 H9B 1.00(3)
C9 H9C 0.99(2)
C10 H10A 1.00(2)
C10 H10B 0.97(3)
C10 H10C 0.97(3)
C11 H11A 0.96(3)
C11 H11B 0.96(2)
C11 H11C 0.98(2)
C12 H12A 1.01(2)
C12 H12B 0.97(2)
C12 H12C 1.01(2)
C13 C14 1.428(3)
C14 H13A 0.9800
C14 H13B 0.9800
C14 H13C 0.9800

loop_
_geom_torsion_atom_site_label_1
_geom_torsion_atom_site_label_2
_geom_torsion_atom_site_label_3
_geom_torsion_atom_site_label_4
_geom_torsion
N3 Fe1 N1 C1 -177.7(14)
N4 Fe1 N1 C1 -54.7(14)
N2 Fe1 N1 C1 66.3(14)
N3 Fe1 N2 C2 -130(2)
N1 Fe1 N2 C2 -9(2)
N4 Fe1 N2 C2 107(2)
N1 Fe1 N3 C3 -84.0(14)
N4 Fe1 N3 C3 157.5(14)
N2 Fe1 N3 C3 33.4(14)
N3 Fe1 N4 C4 109.6(5)
N1 Fe1 N4 C4 -13.3(6)
N2 Fe1 N4 C4 -130.7(5)
Fe1 N1 C1 S1 115(28)
Fe1 N2 C2 S2 -5(15)
Fe1 N3 C3 S3 -52(23)
Fe1 N4 C4 S4 -103(19)
